data_2012217
loop_
_publ_author_name
'Bellucci, Cinzia'
'Cini, Renzo'

_publ_section_title
;
 <i>trans</i>-Dichlorotetrakis(4-methylpyrimidine-<i>N</i>^1^)ruthenium(II)
;
_journal_issue 9
_journal_name_full 'Acta Crystallographica Section C'
_journal_page_first 1039
_journal_page_last 1040
_journal_paper_doi 10.1107/S0108270101009647
_journal_volume 57
_journal_year 2001
_chemical_formula_iupac '[RuCl2 (C5 H6 N2 )4 ]'
_chemical_formula_moiety 'C20 H24 Cl2 N8 Ru1'
_chemical_formula_sum 'C20 H24 Cl2 N8 Ru'
_chemical_formula_weight 548.44
_chemical_name_systematic
;
 Trans-dichloro-tetrakis(N^1^-4-methyl-1,3-pyrimidine-
 ruthenium(II)
;
_space_group_IT_number 79
_symmetry_cell_setting tetragonal
_symmetry_space_group_name_Hall 'I 4'
_symmetry_space_group_name_H-M 'I 4'
_cell_angle_alpha 90.00
_cell_angle_beta 90.00
_cell_angle_gamma 90.00
_cell_formula_units_Z 2
_cell_length_a 11.2950(10)
_cell_length_b 11.2950(10)
_cell_length_c 9.2000(10)
_cell_measurement_reflns_used 24
_cell_measurement_temperature 293(2)
_cell_measurement_theta_max 16
_cell_measurement_theta_min 6
_cell_volume 1173.71(19)
_computing_cell_refinement XSCANS
_computing_data_collection 'XSCANS (Siemens, 1994)'
_computing_data_reduction XSCANS
_computing_molecular_graphics 'ORTEP-32/ORTEPIII (Farrugia, 1998)'
_computing_publication_material 'CIFTAB (Sheldrick, 1997b)'
_computing_structure_refinement 'SHELXL97 (Sheldrick, 1997a)'
_computing_structure_solution 'SHELXS97 (Sheldrick, 1990)'
_diffrn_ambient_temperature 293(2)
_diffrn_measured_fraction_theta_full .496
_diffrn_measured_fraction_theta_max .496
_diffrn_measurement_device_type 'Siemens P4'
_diffrn_measurement_method \w
_diffrn_radiation_monochromator graphite
_diffrn_radiation_source 'fine-focus sealed tube'
_diffrn_radiation_type MoK\a
_diffrn_radiation_wavelength .71073
_diffrn_reflns_av_R_equivalents .0278
_diffrn_reflns_av_sigmaI/netI .0321
_diffrn_reflns_limit_h_max 12
_diffrn_reflns_limit_h_min -10
_diffrn_reflns_limit_k_max 11
_diffrn_reflns_limit_k_min -13
_diffrn_reflns_limit_l_max 10
_diffrn_reflns_limit_l_min -9
_diffrn_reflns_number 2354
_diffrn_reflns_theta_full 25.00
_diffrn_reflns_theta_max 25.00
_diffrn_reflns_theta_min 2.55
_diffrn_standards_decay_% 0
_diffrn_standards_interval_count 97
_diffrn_standards_number 3
_exptl_absorpt_coefficient_mu .920
_exptl_absorpt_correction_T_max .912
_exptl_absorpt_correction_T_min .872
_exptl_absorpt_correction_type 'empirical via \y scan'
_exptl_absorpt_process_details '(North et al., 1968)'
_exptl_crystal_colour red
_exptl_crystal_density_diffrn 1.552
_exptl_crystal_density_meas ?
_exptl_crystal_density_method 'not measured'
_exptl_crystal_description prism
_exptl_crystal_F_000 556
_exptl_crystal_size_max .30
_exptl_crystal_size_mid .20
_exptl_crystal_size_min .10
_refine_diff_density_max .291
_refine_diff_density_min -.167
_refine_ls_abs_structure_details 'Flack, 1983'
_refine_ls_abs_structure_Flack .19(5)
_refine_ls_extinction_method none
_refine_ls_goodness_of_fit_ref 1.047
_refine_ls_hydrogen_treatment constr
_refine_ls_matrix_type full
_refine_ls_number_parameters 73
_refine_ls_number_reflns 990
_refine_ls_number_restraints 1
_refine_ls_restrained_S_all 1.047
_refine_ls_R_factor_all .0357
_refine_ls_R_factor_gt .0292
_refine_ls_shift/su_max <0.001
_refine_ls_shift/su_mean .000
_refine_ls_structure_factor_coef Fsqd
_refine_ls_weighting_details 'w=1/[\s^2^(Fo^2^)+(0.0304P)^2^] where P=(Fo^2^+2Fc^2^)/3'
_refine_ls_weighting_scheme calc
_refine_ls_wR_factor_ref .0593
_reflns_number_gt 898
_reflns_number_total 990
_reflns_threshold_expression I>2\s(I)
_cod_data_source_file na1526.cif
_cod_data_source_block I
_cod_depositor_comments
;
The following automatic conversions were performed:

'_exptl_crystal_density_meas' value 'not measured' was changed to '?'
- the value is perceived as not measured.

Automatic conversion script
Id: cif_fix_values 3008 2015-01-20 13:52:24Z robertas 

The following automatic conversions were performed:

'_refine_ls_weighting_scheme' value 'calc
w=1/[\s^2^(Fo^2^)+(0.0304P)^2^] where P=(Fo^2^+2Fc^2^)/3' was changed
to 'calc'. New tag '_refine_ls_weighting_details' was created. The
value of the new tag was set to 'w=1/[\s^2^(Fo^2^)+(0.0304P)^2^]
where P=(Fo^2^+2Fc^2^)/3'.

Automatic conversion script
Id: cif_fix_values 3143 2015-03-26 13:38:13Z robertas 
;
_cod_original_cell_volume 1173.7(2)
_cod_original_formula_sum 'C20 H24 Cl2 N8 Ru1'
_cod_database_code 2012217
_cod_database_fobs_code 2012217

loop_
_symmetry_equiv_pos_as_xyz
'x, y, z'
'-x, -y, z'
'-y, x, z'
'y, -x, z'
'x+1/2, y+1/2, z+1/2'
'-x+1/2, -y+1/2, z+1/2'
'-y+1/2, x+1/2, z+1/2'
'y+1/2, -x+1/2, z+1/2'

loop_
_atom_site_label
_atom_site_fract_x
_atom_site_fract_y
_atom_site_fract_z
_atom_site_U_iso_or_equiv
_atom_site_adp_type
_atom_site_calc_flag
_atom_site_refinement_flags
_atom_site_occupancy
_atom_site_disorder_assembly
_atom_site_disorder_group
_atom_site_type_symbol
Ru .0000 .0000 -.04177(17) .04569(19) Uani d S 1 . . Ru
Cl1 .0000 .0000 -.3025(3) .0622(14) Uani d S 1 . . Cl
Cl2 .0000 .0000 .2192(3) .0617(14) Uani d S 1 . . Cl
N1 -.1701(2) .0712(2) -.0401(8) .0498(6) Uani d . 1 . . N
C2 -.2521(4) .0367(4) .0557(5) .0608(12) Uani d . 1 . . C
H2 -.2315 -.0228 .1209 .073 Uiso calc R 1 . . H
N3 -.3626(3) .0815(4) .0651(5) .0738(11) Uani d . 1 . . N
C4 -.3924(3) .1682(3) -.0325(15) .0569(11) Uani d . 1 . . C
C5 -.3127(4) .2042(3) -.1335(5) .0549(11) Uani d . 1 . . C
H5 -.3329 .2614 -.2018 .066 Uiso calc R 1 . . H
C6 -.2050(4) .1559(4) -.1332(5) .0589(11) Uani d . 1 . . C
H6 -.1506 .1826 -.2017 .071 Uiso calc R 1 . . H
C7 -.5139(4) .2197(4) -.0248(10) .0805(15) Uani d . 1 . . C
H7A -.5569 .1833 .0534 .121 Uiso calc R 1 . . H
H7B -.5546 .2055 -.1148 .121 Uiso calc R 1 . . H
H7C -.5085 .3034 -.0080 .121 Uiso calc R 1 . . H

loop_
_atom_site_aniso_label
_atom_site_aniso_U_11
_atom_site_aniso_U_22
_atom_site_aniso_U_33
_atom_site_aniso_U_12
_atom_site_aniso_U_13
_atom_site_aniso_U_23
Ru .0442(2) .0442(2) .0487(3) .000 .000 .000
Cl1 .069(2) .069(2) .049(3) .000 .000 .000
Cl2 .066(2) .066(2) .053(3) .000 .000 .000
N1 .0470(15) .0466(14) .0557(15) -.0008(11) -.007(5) .000(5)
C2 .048(2) .063(3) .071(3) -.0005(19) -.001(2) .011(2)
N3 .056(2) .077(3) .088(3) -.0004(18) .004(2) .005(2)
C4 .0551(19) .0463(18) .069(3) .0036(14) -.004(4) .001(5)
C5 .055(3) .048(2) .062(3) .0088(19) -.007(2) .0125(19)
C6 .061(3) .053(3) .062(3) -.0004(19) .003(2) .006(2)
C7 .059(2) .083(3) .100(5) .0124(19) -.001(4) .012(4)

loop_
_atom_type_symbol
_atom_type_description
_atom_type_scat_dispersion_real
_atom_type_scat_dispersion_imag
_atom_type_scat_source
C C .0033 .0016 'International Tables Vol C Tables 4.2.6.8 and 6.1.1.4'
H H .0000 .0000 'International Tables Vol C Tables 4.2.6.8 and 6.1.1.4'
N N .0061 .0033 'International Tables Vol C Tables 4.2.6.8 and 6.1.1.4'
Cl Cl .1484 .1585 'International Tables Vol C Tables 4.2.6.8 and 6.1.1.4'
Ru Ru -1.2594 .8363 'International Tables Vol C Tables 4.2.6.8 and 6.1.1.4'

loop_
_geom_angle_atom_site_label_1
_geom_angle_atom_site_label_2
_geom_angle_atom_site_label_3
_geom_angle_site_symmetry_1
_geom_angle_site_symmetry_3
_geom_angle
_geom_angle_publ_flag
N1 Ru N1 3 4 179.2(4) ?
N1 Ru N1 3 . 89.997(3) y
N1 Ru N1 4 . 89.997(3) ?
N1 Ru N1 3 2 89.997(3) ?
N1 Ru N1 4 2 89.997(3) ?
N1 Ru N1 . 2 179.2(4) y
N1 Ru Cl1 3 . 90.4(2) ?
N1 Ru Cl1 4 . 90.4(2) ?
N1 Ru Cl1 . . 90.4(2) y
N1 Ru Cl1 2 . 90.4(2) ?
N1 Ru Cl2 3 . 89.6(2) ?
N1 Ru Cl2 4 . 89.6(2) ?
N1 Ru Cl2 . . 89.6(2) y
N1 Ru Cl2 2 . 89.6(2) ?
Cl1 Ru Cl2 . . 180.0 y
C2 N1 C6 . . 115.1(3) y
C2 N1 Ru . . 122.1(4) y
C6 N1 Ru . . 122.8(4) y
N1 C2 N3 . . 125.0(4) y
N1 C2 H2 . . 117.5 ?
N3 C2 H2 . . 117.5 ?
C2 N3 C4 . . 117.0(4) y
C5 C4 N3 . . 120.0(3) y
C5 C4 C7 . . 121.8(7) y
N3 C4 C7 . . 118.3(8) y
C6 C5 C4 . . 118.8(4) y
C6 C5 H5 . . 120.6 ?
C4 C5 H5 . . 120.6 ?
C5 C6 N1 . . 124.1(4) y
C5 C6 H6 . . 117.9 ?
N1 C6 H6 . . 117.9 ?
C4 C7 H7A . . 109.5 ?
C4 C7 H7B . . 109.5 ?
H7A C7 H7B . . 109.5 ?
C4 C7 H7C . . 109.5 ?
H7A C7 H7C . . 109.5 ?
H7B C7 H7C . . 109.5 ?

loop_
_geom_bond_atom_site_label_1
_geom_bond_atom_site_label_2
_geom_bond_site_symmetry_2
_geom_bond_distance
_geom_bond_publ_flag
Ru N1 3 2.082(2) ?
Ru N1 4 2.082(2) ?
Ru N1 . 2.082(2) y
Ru N1 2 2.082(2) ?
Ru Cl1 . 2.398(4) y
Ru Cl2 . 2.400(4) y
N1 C2 . 1.337(6) y
N1 C6 . 1.343(7) y
C2 N3 . 1.349(5) y
C2 H2 . .9300 ?
N3 C4 . 1.371(10) y
C4 C5 . 1.356(11) y
C4 C7 . 1.492(5) y
C5 C6 . 1.333(5) y
C5 H5 . .9300 ?
C6 H6 . .9300 ?
C7 H7A . .9600 ?
C7 H7B . .9600 ?
C7 H7C . .9600 ?

loop_
_geom_hbond_atom_site_label_D
_geom_hbond_atom_site_label_H
_geom_hbond_atom_site_label_A
_geom_hbond_site_symmetry_A
_geom_hbond_distance_DH
_geom_hbond_distance_HA
_geom_hbond_distance_DA
_geom_hbond_angle_DHA
_geom_hbond_publ_flag
C2 H2 Cl2 . .93 2.78 3.247(5) 112 y
C6 H6 Cl1 . .93 2.83 3.300(5) 113 y
C7 H7C Cl1 5_455 .96 2.92 3.772(6) 149 y
